data_4079574
loop_
_publ_author_name
'Lai, Yu-Ying'
'Bornand, Marc'
'Chen, Peter'

_publ_section_title
;
 Homogeneous Model Complexes for Supported Rhenia Metathesis Catalysts
;
_journal_issue 21
_journal_name_full Organometallics
_journal_page_first 7558
_journal_paper_doi 10.1021/om300852s
_journal_volume 31
_journal_year 2012
_chemical_formula_moiety 'C72 H92 N4 Nb2 O14 Re2, 4(C2 H3 N)'
_chemical_formula_sum 'C80 H104 N8 Nb2 O14 Re2'
_chemical_formula_weight 1959.93
_chemical_name_systematic
;                                                                              
 ?                                                                             
;
_space_group_IT_number 14
_symmetry_cell_setting monoclinic
_symmetry_space_group_name_Hall '-P 2ybc'
_symmetry_space_group_name_H-M 'P 1 21/c 1'
_atom_sites_solution_hydrogens geom
_atom_sites_solution_primary direct
_atom_sites_solution_secondary difmap
_audit_creation_method SHELXL-97
_cell_angle_alpha 90.00
_cell_angle_beta 91.759(2)
_cell_angle_gamma 90.00
_cell_formula_units_Z 4
_cell_length_a 14.2665(3)
_cell_length_b 29.5664(7)
_cell_length_c 20.3114(4)
_cell_measurement_reflns_used 8721
_cell_measurement_temperature 220(2)
_cell_measurement_theta_max 26.02
_cell_measurement_theta_min 1.98
_cell_volume 8563.5(3)
_computing_cell_refinement 'HKL Scalepack (Otwinowski & Minor 1997)'
_computing_data_collection 'Kappa CCD'
_computing_data_reduction 'Denzo + Scalepak (Otwinowski & Minor, 1997)'
_computing_molecular_graphics 'ORTEP (Johnson,1976)'
_computing_publication_material SHELXL97
_computing_structure_refinement 'SHELXL97 (Sheldrick, 1997)'
_computing_structure_solution 'SIR97 (Altomare et Al., 1997)'
_diffrn_ambient_temperature 220(2)
_diffrn_measured_fraction_theta_full .913
_diffrn_measured_fraction_theta_max .913
_diffrn_measurement_device_type 'Kappa CCD'
_diffrn_measurement_method CCD
_diffrn_radiation_monochromator graphite
_diffrn_radiation_source 'fine-focus sealed tube'
_diffrn_radiation_type MoK\a
_diffrn_radiation_wavelength 0.71070
_diffrn_reflns_av_R_equivalents 0.0661
_diffrn_reflns_av_sigmaI/netI 0.0997
_diffrn_reflns_limit_h_max 17
_diffrn_reflns_limit_h_min -17
_diffrn_reflns_limit_k_max 34
_diffrn_reflns_limit_k_min -36
_diffrn_reflns_limit_l_max 25
_diffrn_reflns_limit_l_min -25
_diffrn_reflns_number 23523
_diffrn_reflns_theta_full 26.02
_diffrn_reflns_theta_max 26.02
_diffrn_reflns_theta_min 1.98
_exptl_absorpt_coefficient_mu 3.142
_exptl_absorpt_correction_type none
_exptl_crystal_colour yellow
_exptl_crystal_density_diffrn 1.520
_exptl_crystal_density_method 'not measured'
_exptl_crystal_description 'Cut fragment'
_exptl_crystal_F_000 3936
_exptl_crystal_size_max 0.09
_exptl_crystal_size_mid 0.08
_exptl_crystal_size_min 0.07
_refine_diff_density_max 1.610
_refine_diff_density_min -1.256
_refine_diff_density_rms .214
_refine_ls_extinction_coef 0.00068(7)
_refine_ls_extinction_expression Fc^*^=kFc[1+0.001xFc^2^\l^3^/sin(2\q)]^-1/4^
_refine_ls_extinction_method SHELXL97
_refine_ls_goodness_of_fit_ref 1.083
_refine_ls_hydrogen_treatment riding
_refine_ls_matrix_type full
_refine_ls_number_parameters 968
_refine_ls_number_reflns 15390
_refine_ls_number_restraints 0
_refine_ls_restrained_S_all 1.083
_refine_ls_R_factor_all 0.1259
_refine_ls_R_factor_gt 0.0789
_refine_ls_shift/su_max 0.010
_refine_ls_shift/su_mean 0.000
_refine_ls_structure_factor_coef Fsqd
_refine_ls_weighting_details 'calc w=1/[\s^2^(Fo^2^)+(0.0686P)^2^+68.5760P] where P=(Fo^2^+2Fc^2^)/3'
_refine_ls_weighting_scheme calc
_refine_ls_wR_factor_gt 0.1680
_refine_ls_wR_factor_ref 0.1973
_reflns_number_gt 10311
_reflns_number_total 15390
_reflns_threshold_expression >2sigma(I)
_cod_data_source_file om300852s_si_002.cif
_cod_data_source_block borna11_ch_07
_cod_depositor_comments
;
The following automatic conversions were performed:

'_symmetry_cell_setting' value 'Monoclinic' changed to 'monoclinic'
according to /home/saulius/struct/CIF-dictionaries/cif_core.dic
dictionary named 'cif_core.dic' version 2.4.2 from 2011-04-26.

Automatic conversion script
Id: cif_fix_values 1891 2012-01-12 08:04:46Z andrius 
;
_cod_original_sg_symbol_H-M 'P 21/c'
_cod_database_code 4079574

loop_
_symmetry_equiv_pos_as_xyz
'x, y, z'
'-x, y+1/2, -z+1/2'
'-x, -y, -z'
'x, -y-1/2, z-1/2'

loop_
_atom_site_label
_atom_site_type_symbol
_atom_site_fract_x
_atom_site_fract_y
_atom_site_fract_z
_atom_site_U_iso_or_equiv
_atom_site_adp_type
_atom_site_occupancy
_atom_site_calc_flag
_atom_site_refinement_flags
Re1 Re 0.01666(4) 0.451904(19) 0.08645(2) 0.05365(19) Uani 1 d .
Re2 Re 0.51824(4) 0.25783(2) 0.37061(3) 0.0589(2) Uani 1 d .
Nb1 Nb 0.18556(6) 0.38013(3) 0.19519(4) 0.0283(2) Uani 1 d .
Nb2 Nb 0.31723(6) 0.32664(3) 0.28537(4) 0.0276(2) Uani 1 d .
O1 O 0.0749(5) 0.4185(3) 0.1474(3) 0.0424(18) Uani 1 d .
O2 O 0.3010(4) 0.3516(2) 0.1925(3) 0.0279(15) Uani 1 d .
O3 O 0.4284(5) 0.2889(2) 0.3302(3) 0.0379(17) Uani 1 d .
O4 O 0.5006(10) 0.2033(5) 0.3637(7) 0.125(5) Uani 1 d .
O5 O 0.6173(9) 0.2659(8) 0.3383(13) 0.253(14) Uani 1 d .
O6 O 0.518(2) 0.2702(8) 0.4508(7) 0.296(16) Uani 1 d .
O7 O 0.2019(4) 0.3556(2) 0.2884(3) 0.0282(15) Uani 1 d .
O8 O 0.4177(4) 0.3723(2) 0.2828(3) 0.0314(16) Uani 1 d .
O9 O 0.3096(5) 0.2711(2) 0.2322(3) 0.0323(16) Uani 1 d .
O10 O 0.0827(5) 0.3362(2) 0.1994(3) 0.0346(17) Uani 1 d .
O11 O 0.1877(5) 0.4364(2) 0.2470(3) 0.0349(17) Uani 1 d .
O12 O -0.0356(12) 0.4178(4) 0.0283(6) 0.145(7) Uani 1 d .
O13 O -0.0631(7) 0.4847(4) 0.1208(5) 0.089(3) Uani 1 d .
O14 O 0.0973(9) 0.4861(5) 0.0517(6) 0.129(5) Uani 1 d .
N1 N 0.3240(6) 0.3525(3) 0.3909(3) 0.033(2) Uani 1 d .
N2 N 0.2382(6) 0.2795(3) 0.3525(3) 0.0305(19) Uani 1 d .
N3 N 0.1784(6) 0.3535(3) 0.0904(3) 0.035(2) Uani 1 d .
N4 N 0.2683(6) 0.4269(3) 0.1292(4) 0.034(2) Uani 1 d .
C1 C 0.4915(7) 0.3843(4) 0.3225(4) 0.035(2) Uani 1 d .
C2 C 0.4810(7) 0.3839(4) 0.3915(4) 0.035(2) Uani 1 d .
C3 C 0.3952(8) 0.3719(4) 0.4204(5) 0.040(3) Uani 1 d .
H3 H 0.3895 0.3786 0.4653 0.048 Uiso 1 calc R
C4 C 0.2425(7) 0.3420(4) 0.4275(4) 0.032(2) Uani 1 d .
C5 C 0.1977(7) 0.3020(4) 0.4072(4) 0.035(3) Uani 1 d .
C6 C 0.2279(8) 0.2360(4) 0.3470(5) 0.040(3) Uani 1 d .
H6A H 0.1934 0.2215 0.3795 0.048 Uiso 1 calc R
C7 C 0.2641(7) 0.2081(4) 0.2960(5) 0.036(2) Uani 1 d .
C8 C 0.3077(7) 0.2263(4) 0.2406(4) 0.033(2) Uani 1 d .
C9 C 0.3448(7) 0.1969(4) 0.1936(5) 0.038(3) Uani 1 d .
C10 C 0.3332(7) 0.1505(4) 0.2038(5) 0.041(3) Uani 1 d .
H10 H 0.3588 0.1308 0.1727 0.049 Uiso 1 calc R
C11 C 0.2863(9) 0.1307(4) 0.2568(6) 0.048(3) Uani 1 d .
C12 C 0.2531(8) 0.1613(4) 0.3020(5) 0.042(3) Uani 1 d .
H12A H 0.2217 0.1501 0.3386 0.050 Uiso 1 calc R
C13 C 0.2713(12) 0.0804(5) 0.2598(8) 0.075(4) Uani 1 d .
C14 C 0.2296(17) 0.0625(6) 0.1946(10) 0.126(8) Uani 1 d .
H14A H 0.1710 0.0780 0.1843 0.189 Uiso 1 calc R
H14B H 0.2181 0.0303 0.1983 0.189 Uiso 1 calc R
H14C H 0.2732 0.0679 0.1597 0.189 Uiso 1 calc R
C15 C 0.2087(15) 0.0677(5) 0.3152(11) 0.132(9) Uani 1 d .
H15A H 0.2363 0.0783 0.3566 0.197 Uiso 1 calc R
H15B H 0.2019 0.0350 0.3167 0.197 Uiso 1 calc R
H15C H 0.1476 0.0815 0.3080 0.197 Uiso 1 calc R
C16 C 0.3665(16) 0.0592(6) 0.2684(15) 0.161(12) Uani 1 d .
H16A H 0.4034 0.0658 0.2303 0.242 Uiso 1 calc R
H16B H 0.3598 0.0267 0.2728 0.242 Uiso 1 calc R
H16C H 0.3978 0.0713 0.3076 0.242 Uiso 1 calc R
C17 C 0.3969(8) 0.2150(4) 0.1338(5) 0.046(3) Uani 1 d .
C18 C 0.3284(12) 0.2439(5) 0.0903(6) 0.080(5) Uani 1 d .
H18A H 0.3056 0.2692 0.1158 0.120 Uiso 1 calc R
H18B H 0.2758 0.2254 0.0754 0.120 Uiso 1 calc R
H18C H 0.3609 0.2553 0.0524 0.120 Uiso 1 calc R
C19 C 0.4802(10) 0.2444(5) 0.1563(7) 0.067(4) Uani 1 d .
H19A H 0.5042 0.2604 0.1188 0.100 Uiso 1 calc R
H19B H 0.5291 0.2253 0.1755 0.100 Uiso 1 calc R
H19C H 0.4600 0.2660 0.1889 0.100 Uiso 1 calc R
C20 C 0.4364(10) 0.1762(4) 0.0914(6) 0.059(4) Uani 1 d .
H20A H 0.3852 0.1570 0.0757 0.089 Uiso 1 calc R
H20B H 0.4805 0.1584 0.1178 0.089 Uiso 1 calc R
H20C H 0.4680 0.1889 0.0540 0.089 Uiso 1 calc R
C21 C 0.1190(8) 0.2877(4) 0.4402(5) 0.040(3) Uani 1 d .
H21 H 0.0895 0.2603 0.4286 0.048 Uiso 1 calc R
C22 C 0.0845(9) 0.3140(4) 0.4901(5) 0.049(3) Uani 1 d .
H22 H 0.0303 0.3047 0.5114 0.059 Uiso 1 calc R
C23 C 0.1283(9) 0.3540(4) 0.5093(5) 0.046(3) Uani 1 d .
H23 H 0.1043 0.3715 0.5436 0.055 Uiso 1 calc R
C24 C 0.2092(8) 0.3680(4) 0.4769(5) 0.045(3) Uani 1 d .
H24 H 0.2398 0.3949 0.4893 0.054 Uiso 1 calc R
C25 C 0.5561(8) 0.3979(4) 0.4330(5) 0.046(3) Uani 1 d .
H25 H 0.5477 0.3988 0.4787 0.055 Uiso 1 calc R
C26 C 0.6407(8) 0.4103(4) 0.4092(5) 0.043(3) Uani 1 d .
C27 C 0.6490(8) 0.4102(4) 0.3401(5) 0.039(3) Uani 1 d .
H27 H 0.7070 0.4184 0.3228 0.047 Uiso 1 calc R
C28 C 0.5758(7) 0.3984(4) 0.2960(4) 0.037(3) Uani 1 d .
C29 C 0.5884(8) 0.4019(4) 0.2210(5) 0.042(3) Uani 1 d .
C30 C 0.5174(9) 0.4370(4) 0.1929(5) 0.052(3) Uani 1 d .
H30A H 0.5300 0.4663 0.2129 0.079 Uiso 1 calc R
H30B H 0.4542 0.4276 0.2027 0.079 Uiso 1 calc R
H30C H 0.5235 0.4392 0.1456 0.079 Uiso 1 calc R
C31 C 0.5683(9) 0.3560(5) 0.1871(5) 0.054(3) Uani 1 d .
H31A H 0.5854 0.3577 0.1413 0.081 Uiso 1 calc R
H31B H 0.5021 0.3490 0.1896 0.081 Uiso 1 calc R
H31C H 0.6048 0.3326 0.2092 0.081 Uiso 1 calc R
C32 C 0.6876(8) 0.4171(5) 0.2038(5) 0.054(3) Uani 1 d .
H32A H 0.6985 0.4476 0.2200 0.081 Uiso 1 calc R
H32B H 0.6937 0.4167 0.1563 0.081 Uiso 1 calc R
H32C H 0.7333 0.3968 0.2240 0.081 Uiso 1 calc R
C33 C 0.7251(8) 0.4223(5) 0.4556(5) 0.047(3) Uani 1 d .
C34 C 0.6921(13) 0.4363(11) 0.5210(8) 0.189(15) Uani 1 d .
H34A H 0.7424 0.4517 0.5451 0.284 Uiso 1 calc R
H34B H 0.6734 0.4097 0.5454 0.284 Uiso 1 calc R
H34C H 0.6390 0.4565 0.5152 0.284 Uiso 1 calc R
C35 C 0.7785(16) 0.4610(8) 0.4286(10) 0.160(12) Uani 1 d .
H35A H 0.8304 0.4685 0.4586 0.241 Uiso 1 calc R
H35B H 0.7373 0.4870 0.4237 0.241 Uiso 1 calc R
H35C H 0.8023 0.4528 0.3860 0.241 Uiso 1 calc R
C36 C 0.7874(15) 0.3835(8) 0.4585(12) 0.170(12) Uani 1 d .
H36A H 0.7760 0.3647 0.4199 0.254 Uiso 1 calc R
H36B H 0.7759 0.3661 0.4979 0.254 Uiso 1 calc R
H36C H 0.8520 0.3938 0.4595 0.254 Uiso 1 calc R
C37 C 0.0121(7) 0.3219(3) 0.1595(4) 0.032(2) Uani 1 d .
C38 C 0.0221(7) 0.3200(4) 0.0919(4) 0.034(2) Uani 1 d .
C39 C 0.1070(8) 0.3335(4) 0.0626(4) 0.038(3) Uani 1 d .
H39 H 0.1117 0.3272 0.0175 0.046 Uiso 1 calc R
C40 C 0.2571(7) 0.3652(4) 0.0526(4) 0.036(3) Uani 1 d .
C41 C 0.3042(7) 0.4043(4) 0.0721(4) 0.034(2) Uani 1 d .
C42 C 0.2884(7) 0.4681(4) 0.1392(5) 0.040(3) Uani 1 d .
H42 H 0.3273 0.4816 0.1083 0.048 Uiso 1 calc R
C43 C 0.2588(8) 0.4969(4) 0.1926(5) 0.041(3) Uani 1 d .
C44 C 0.2022(8) 0.4808(4) 0.2415(5) 0.038(3) Uani 1 d .
C45 C 0.1647(8) 0.5111(4) 0.2874(5) 0.038(3) Uani 1 d .
C46 C 0.1942(8) 0.5559(4) 0.2844(5) 0.043(3) Uani 1 d .
H46 H 0.1703 0.5763 0.3152 0.052 Uiso 1 calc R
C47 C 0.2578(8) 0.5727(4) 0.2382(6) 0.045(3) Uani 1 d .
C48 C 0.2859(8) 0.5428(4) 0.1913(6) 0.048(3) Uani 1 d .
H48 H 0.3241 0.5530 0.1574 0.058 Uiso 1 calc R
C49 C 0.2930(11) 0.6212(5) 0.2390(7) 0.064(4) Uani 1 d .
C50 C 0.263(3) 0.6463(6) 0.1798(14) 0.25(2) Uani 1 d .
H50A H 0.1970 0.6530 0.1814 0.368 Uiso 1 calc R
H50B H 0.2752 0.6282 0.1411 0.368 Uiso 1 calc R
H50C H 0.2985 0.6743 0.1777 0.368 Uiso 1 calc R
C51 C 0.271(3) 0.6449(9) 0.2990(18) 0.30(3) Uani 1 d .
H51A H 0.2193 0.6656 0.2900 0.456 Uiso 1 calc R
H51B H 0.3253 0.6617 0.3148 0.456 Uiso 1 calc R
H51C H 0.2528 0.6232 0.3321 0.456 Uiso 1 calc R
C52 C 0.3973(18) 0.6220(8) 0.2384(19) 0.216(18) Uani 1 d .
H52A H 0.4176 0.6191 0.1935 0.324 Uiso 1 calc R
H52B H 0.4223 0.5971 0.2646 0.324 Uiso 1 calc R
H52C H 0.4200 0.6504 0.2568 0.324 Uiso 1 calc R
C53 C 0.0916(8) 0.4954(4) 0.3366(5) 0.044(3) Uani 1 d .
C54 C 0.1350(10) 0.4589(4) 0.3831(6) 0.062(4) Uani 1 d .
H54A H 0.1872 0.4719 0.4084 0.094 Uiso 1 calc R
H54B H 0.1572 0.4337 0.3573 0.094 Uiso 1 calc R
H54C H 0.0879 0.4483 0.4129 0.094 Uiso 1 calc R
C55 C 0.0069(9) 0.4752(5) 0.2975(6) 0.062(4) Uani 1 d .
H55A H -0.0393 0.4647 0.3280 0.093 Uiso 1 calc R
H55B H 0.0276 0.4501 0.2710 0.093 Uiso 1 calc R
H55C H -0.0209 0.4983 0.2691 0.093 Uiso 1 calc R
C56 C 0.0549(10) 0.5336(4) 0.3797(6) 0.057(3) Uani 1 d .
H56A H 0.1055 0.5448 0.4082 0.086 Uiso 1 calc R
H56B H 0.0048 0.5222 0.4063 0.086 Uiso 1 calc R
H56C H 0.0312 0.5579 0.3519 0.086 Uiso 1 calc R
C57 C 0.3822(8) 0.4169(4) 0.0382(5) 0.045(3) Uani 1 d .
H57 H 0.4168 0.4424 0.0520 0.055 Uiso 1 calc R
C58 C 0.4099(9) 0.3926(5) -0.0152(5) 0.059(4) Uani 1 d .
H58 H 0.4616 0.4026 -0.0389 0.071 Uiso 1 calc R
C59 C 0.3634(9) 0.3540(5) -0.0349(5) 0.057(4) Uani 1 d .
H59 H 0.3835 0.3373 -0.0712 0.068 Uiso 1 calc R
C60 C 0.2859(8) 0.3400(4) 0.0001(5) 0.047(3) Uani 1 d .
H60 H 0.2535 0.3134 -0.0122 0.056 Uiso 1 calc R
C61 C -0.0515(8) 0.3027(4) 0.0513(5) 0.037(3) Uani 1 d .
H61 H -0.0422 0.2996 0.0059 0.045 Uiso 1 calc R
C62 C -0.1348(8) 0.2904(4) 0.0754(5) 0.042(3) Uani 1 d .
C63 C -0.1438(8) 0.2926(4) 0.1438(5) 0.042(3) Uani 1 d .
H63 H -0.2008 0.2829 0.1611 0.050 Uiso 1 calc R
C64 C -0.0736(7) 0.3081(4) 0.1885(4) 0.037(3) Uani 1 d .
C65 C -0.0871(8) 0.3086(5) 0.2621(5) 0.047(3) Uani 1 d .
C66 C -0.1876(8) 0.2946(5) 0.2800(5) 0.057(4) Uani 1 d .
H66A H -0.1907 0.2911 0.3274 0.086 Uiso 1 calc R
H66B H -0.2034 0.2661 0.2587 0.086 Uiso 1 calc R
H66C H -0.2316 0.3177 0.2652 0.086 Uiso 1 calc R
C67 C -0.0665(10) 0.3543(5) 0.2917(6) 0.065(4) Uani 1 d .
H67A H -0.0889 0.3553 0.3363 0.097 Uiso 1 calc R
H67B H -0.0978 0.3775 0.2655 0.097 Uiso 1 calc R
H67C H 0.0007 0.3597 0.2925 0.097 Uiso 1 calc R
C68 C -0.0221(9) 0.2736(5) 0.2942(6) 0.066(4) Uani 1 d .
H68A H 0.0425 0.2812 0.2854 0.099 Uiso 1 calc R
H68B H -0.0367 0.2439 0.2763 0.099 Uiso 1 calc R
H68C H -0.0307 0.2734 0.3414 0.099 Uiso 1 calc R
C69 C -0.2157(8) 0.2742(5) 0.0305(5) 0.054(3) Uani 1 d .
C70 C -0.2707(13) 0.2369(8) 0.0627(8) 0.132(9) Uani 1 d .
H70A H -0.3220 0.2275 0.0333 0.197 Uiso 1 calc R
H70B H -0.2957 0.2479 0.1036 0.197 Uiso 1 calc R
H70C H -0.2298 0.2113 0.0718 0.197 Uiso 1 calc R
C71 C -0.2850(12) 0.3137(7) 0.0224(9) 0.123(8) Uani 1 d .
H71A H -0.2535 0.3393 0.0032 0.185 Uiso 1 calc R
H71B H -0.3081 0.3221 0.0651 0.185 Uiso 1 calc R
H71C H -0.3372 0.3045 -0.0063 0.185 Uiso 1 calc R
C72 C -0.1859(10) 0.2599(7) -0.0365(7) 0.097(6) Uani 1 d .
H72A H -0.1494 0.2839 -0.0559 0.146 Uiso 1 calc R
H72B H -0.2410 0.2539 -0.0643 0.146 Uiso 1 calc R
H72C H -0.1481 0.2327 -0.0327 0.146 Uiso 1 calc R
N5 N 0.0437(9) 0.1664(5) 0.3946(5) 0.071(3) Uani 1 d .
C73 C 0.0085(10) 0.1332(5) 0.3858(6) 0.061(4) Uani 1 d .
C74 C -0.0364(11) 0.0905(6) 0.3730(8) 0.086(5) Uani 1 d .
H74A H -0.0548 0.0885 0.3267 0.128 Uiso 1 calc R
H74B H -0.0915 0.0879 0.3995 0.128 Uiso 1 calc R
H74C H 0.0069 0.0661 0.3841 0.128 Uiso 1 calc R
N6 N 0.4339(15) 0.0537(7) 0.0680(11) 0.133(7) Uani 1 d .
C75 C 0.4814(17) 0.0319(7) 0.0965(12) 0.106(7) Uani 1 d .
C76 C 0.5447(15) 0.0053(6) 0.1363(10) 0.108(7) Uani 1 d .
H76A H 0.5877 0.0250 0.1605 0.161 Uiso 1 calc R
H76B H 0.5799 -0.0147 0.1082 0.161 Uiso 1 calc R
H76C H 0.5095 -0.0126 0.1670 0.161 Uiso 1 calc R
N7 N 0.6064(16) 0.0456(9) 0.4772(12) 0.199(13) Uani 1 d .
C77 C 0.6694(14) 0.0399(8) 0.5054(9) 0.106(7) Uani 1 d .
C78 C 0.7493(17) 0.0280(14) 0.5419(13) 0.28(3) Uani 1 d .
H78A H 0.7731 -0.0005 0.5260 0.419 Uiso 1 calc R
H78B H 0.7341 0.0251 0.5879 0.419 Uiso 1 calc R
H78C H 0.7967 0.0513 0.5373 0.419 Uiso 1 calc R
N8 N 0.0858(13) 0.2065(7) 0.1654(9) 0.128(6) Uiso 1 calc R
C79 C -0.038(3) 0.1604(13) 0.1372(19) 0.223(15) Uiso 1 calc R
C80 C 0.029(2) 0.1599(12) 0.1899(17) 0.207(14) Uiso 1 calc R
H80A H 0.0711 0.1850 0.1984 0.311 Uiso 1 calc R
H80B H 0.0645 0.1326 0.1829 0.311 Uiso 1 calc R
H80C H -0.0112 0.1558 0.2273 0.311 Uiso 1 calc R

loop_
_atom_site_aniso_label
_atom_site_aniso_U_11
_atom_site_aniso_U_22
_atom_site_aniso_U_33
_atom_site_aniso_U_23
_atom_site_aniso_U_13
_atom_site_aniso_U_12
Re1 0.0672(4) 0.0560(4) 0.0367(3) 0.0060(2) -0.0155(2) 0.0205(3)
Re2 0.0577(4) 0.0631(4) 0.0545(3) 0.0108(3) -0.0202(2) 0.0162(3)
Nb1 0.0321(5) 0.0327(5) 0.0195(4) 0.0028(4) -0.0063(3) -0.0004(4)
Nb2 0.0325(5) 0.0327(5) 0.0172(4) 0.0013(3) -0.0061(3) -0.0006(4)
O1 0.040(4) 0.050(5) 0.036(4) 0.002(3) -0.014(3) 0.007(4)
O2 0.033(4) 0.030(4) 0.020(3) 0.006(3) -0.006(3) -0.001(3)
O3 0.035(4) 0.043(5) 0.035(4) 0.002(3) -0.009(3) 0.012(3)
O4 0.135(11) 0.094(10) 0.146(11) 0.038(8) 0.004(9) 0.043(9)
O5 0.047(9) 0.27(2) 0.44(3) 0.25(2) 0.014(13) 0.029(11)
O6 0.49(4) 0.30(2) 0.089(10) -0.080(12) -0.168(16) 0.28(3)
O7 0.030(4) 0.034(4) 0.019(3) 0.001(3) -0.004(3) -0.002(3)
O8 0.030(4) 0.044(4) 0.019(3) 0.008(3) -0.012(3) -0.007(3)
O9 0.046(4) 0.027(4) 0.024(3) -0.005(3) -0.001(3) -0.003(3)
O10 0.036(4) 0.043(4) 0.025(3) 0.001(3) -0.011(3) -0.006(3)
O11 0.045(4) 0.036(4) 0.023(3) 0.002(3) -0.001(3) -0.007(4)
O12 0.253(17) 0.085(9) 0.089(8) -0.032(7) -0.123(10) 0.054(10)
O13 0.083(7) 0.097(9) 0.086(7) 0.007(6) -0.024(6) 0.048(7)
O14 0.097(9) 0.160(13) 0.129(10) 0.096(10) 0.007(7) 0.029(9)
N1 0.045(5) 0.038(5) 0.017(4) -0.003(3) -0.003(4) -0.001(4)
N2 0.035(5) 0.036(5) 0.020(4) 0.008(3) -0.009(3) -0.003(4)
N3 0.048(6) 0.039(5) 0.016(4) 0.002(3) -0.009(4) 0.002(4)
N4 0.031(5) 0.039(6) 0.031(4) 0.008(4) -0.007(3) -0.002(4)
C1 0.036(6) 0.041(6) 0.028(5) -0.004(4) -0.006(4) -0.007(5)
C2 0.037(6) 0.041(7) 0.024(5) 0.003(4) -0.010(4) -0.006(5)
C3 0.043(7) 0.048(7) 0.029(5) -0.005(5) -0.009(5) 0.001(6)
C4 0.035(6) 0.039(6) 0.022(4) 0.000(4) -0.009(4) 0.001(5)
C5 0.041(6) 0.054(7) 0.008(4) 0.010(4) -0.011(4) 0.005(5)
C6 0.041(7) 0.049(8) 0.029(5) 0.018(5) -0.002(4) -0.003(6)
C7 0.036(6) 0.039(6) 0.032(5) 0.001(5) -0.005(4) -0.002(5)
C8 0.023(6) 0.046(7) 0.029(5) -0.007(5) -0.011(4) 0.004(5)
C9 0.037(6) 0.042(7) 0.036(5) -0.001(5) -0.006(5) -0.002(5)
C10 0.034(6) 0.042(7) 0.045(6) -0.008(5) 0.003(5) 0.008(5)
C11 0.053(8) 0.039(7) 0.053(7) -0.002(6) 0.003(6) -0.005(6)
C12 0.052(7) 0.024(6) 0.049(6) 0.002(5) 0.000(5) -0.008(5)
C13 0.086(12) 0.040(8) 0.101(11) -0.008(8) 0.031(9) -0.005(8)
C14 0.17(2) 0.077(13) 0.128(17) -0.034(12) 0.019(15) -0.048(14)
C15 0.16(2) 0.034(9) 0.21(2) 0.021(12) 0.100(17) -0.014(11)
C16 0.15(2) 0.040(11) 0.30(3) 0.048(15) 0.09(2) 0.013(12)
C17 0.050(8) 0.055(8) 0.035(5) -0.008(5) 0.009(5) 0.005(6)
C18 0.108(13) 0.089(12) 0.043(7) 0.015(7) 0.014(7) 0.023(10)
C19 0.067(10) 0.062(9) 0.073(9) -0.022(7) 0.023(7) -0.018(8)
C20 0.075(10) 0.052(8) 0.052(7) -0.014(6) 0.026(6) -0.012(7)
C21 0.039(7) 0.047(7) 0.033(5) 0.008(5) -0.005(5) 0.001(5)
C22 0.056(8) 0.062(9) 0.031(5) 0.000(6) 0.012(5) -0.002(7)
C23 0.061(8) 0.053(8) 0.024(5) 0.007(5) 0.008(5) 0.007(6)
C24 0.063(8) 0.046(7) 0.025(5) -0.008(5) -0.008(5) -0.020(6)
C25 0.048(8) 0.067(8) 0.021(5) -0.010(5) -0.009(5) -0.009(6)
C26 0.037(7) 0.057(8) 0.033(5) -0.006(5) -0.015(5) -0.007(6)
C27 0.038(6) 0.048(7) 0.031(5) -0.002(5) -0.012(4) -0.001(5)
C28 0.038(6) 0.048(7) 0.023(5) 0.001(4) -0.003(4) -0.007(5)
C29 0.045(7) 0.056(8) 0.025(5) 0.005(5) 0.003(4) -0.008(6)
C30 0.055(8) 0.063(9) 0.039(6) 0.018(6) -0.006(5) -0.012(7)
C31 0.056(8) 0.071(9) 0.035(6) -0.014(6) 0.009(5) -0.003(7)
C32 0.053(8) 0.076(9) 0.032(6) -0.002(6) -0.002(5) -0.012(7)
C33 0.030(6) 0.079(10) 0.030(5) -0.007(6) -0.002(4) -0.005(6)
C34 0.085(13) 0.42(4) 0.064(10) -0.116(18) -0.015(9) -0.07(2)
C35 0.147(19) 0.19(2) 0.136(17) 0.051(16) -0.105(15) -0.117(18)
C36 0.137(19) 0.17(2) 0.20(2) -0.062(18) -0.143(18) 0.062(17)
C37 0.031(6) 0.035(6) 0.028(5) 0.003(4) -0.013(4) -0.001(5)
C38 0.040(6) 0.043(7) 0.019(4) 0.003(4) -0.005(4) -0.001(5)
C39 0.058(7) 0.042(7) 0.014(4) 0.002(4) -0.007(4) -0.005(6)
C40 0.036(6) 0.059(7) 0.012(4) 0.007(4) -0.001(4) 0.002(5)
C41 0.034(6) 0.042(7) 0.025(5) -0.001(4) -0.006(4) -0.005(5)
C42 0.033(6) 0.045(7) 0.041(6) 0.014(5) -0.001(5) -0.008(5)
C43 0.041(7) 0.045(7) 0.036(6) 0.005(5) -0.009(5) -0.007(6)
C44 0.041(7) 0.035(6) 0.037(5) 0.007(5) -0.013(5) 0.002(5)
C45 0.044(7) 0.037(7) 0.034(5) -0.007(5) -0.009(5) 0.007(5)
C46 0.044(7) 0.042(7) 0.044(6) -0.009(5) -0.011(5) 0.007(6)
C47 0.038(7) 0.030(6) 0.066(7) 0.008(6) -0.009(6) 0.005(5)
C48 0.045(7) 0.048(8) 0.051(7) 0.004(6) -0.007(5) 0.000(6)
C49 0.083(11) 0.039(8) 0.072(9) 0.003(7) 0.006(7) -0.017(7)
C50 0.43(5) 0.037(11) 0.25(3) 0.039(15) -0.22(3) -0.10(2)
C51 0.48(6) 0.12(2) 0.32(5) -0.12(3) 0.22(5) -0.20(3)
C52 0.12(2) 0.079(17) 0.45(6) -0.04(2) 0.04(3) -0.056(16)
C53 0.053(8) 0.041(7) 0.038(6) -0.006(5) -0.008(5) 0.005(6)
C54 0.089(11) 0.055(9) 0.044(7) 0.000(6) 0.015(7) 0.001(8)
C55 0.064(9) 0.074(10) 0.049(7) -0.015(7) 0.005(6) -0.007(8)
C56 0.076(9) 0.043(8) 0.052(7) -0.013(6) 0.006(6) 0.001(7)
C57 0.045(7) 0.059(8) 0.033(5) 0.003(5) 0.000(5) 0.006(6)
C58 0.044(8) 0.110(12) 0.024(5) 0.001(6) 0.002(5) -0.001(8)
C59 0.053(8) 0.087(11) 0.030(6) -0.010(6) 0.000(5) -0.012(8)
C60 0.043(7) 0.063(8) 0.033(5) -0.008(5) -0.016(5) 0.002(6)
C61 0.042(7) 0.039(6) 0.030(5) -0.008(5) -0.013(5) 0.001(5)
C62 0.039(7) 0.051(7) 0.034(5) -0.002(5) -0.008(5) -0.004(6)
C63 0.036(7) 0.057(8) 0.032(5) 0.005(5) -0.005(4) -0.017(6)
C64 0.038(7) 0.047(7) 0.027(5) 0.003(5) -0.012(4) -0.005(5)
C65 0.038(7) 0.081(9) 0.023(5) -0.004(5) -0.003(4) -0.008(6)
C66 0.048(8) 0.088(11) 0.036(6) 0.004(6) -0.005(5) -0.012(7)
C67 0.068(9) 0.083(11) 0.045(7) -0.023(7) 0.018(6) -0.017(8)
C68 0.061(9) 0.101(12) 0.035(6) 0.023(7) -0.006(6) 0.004(8)
C69 0.039(7) 0.087(10) 0.036(6) -0.008(6) -0.010(5) -0.022(7)
C70 0.108(15) 0.21(2) 0.074(11) 0.005(13) -0.033(10) -0.105(16)
C71 0.094(13) 0.152(19) 0.120(14) -0.065(14) -0.069(11) 0.057(13)
C72 0.060(10) 0.176(19) 0.055(8) -0.053(10) -0.015(7) -0.027(11)
N5 0.084(9) 0.069(9) 0.060(7) -0.006(6) 0.008(6) -0.007(8)
C73 0.068(10) 0.059(10) 0.056(8) 0.003(7) 0.005(7) -0.009(8)
C74 0.078(12) 0.083(12) 0.094(11) 0.003(9) -0.018(9) -0.004(10)
N6 0.128(17) 0.093(15) 0.18(2) 0.019(13) 0.037(14) 0.007(12)
C75 0.112(18) 0.063(13) 0.146(19) 0.021(12) 0.057(15) 0.019(12)
C76 0.144(18) 0.049(10) 0.132(16) 0.004(11) 0.060(14) -0.012(12)
N7 0.151(19) 0.25(3) 0.19(2) -0.13(2) -0.066(16) 0.12(2)
C77 0.081(14) 0.16(2) 0.079(11) -0.063(12) -0.009(10) 0.018(13)
C78 0.11(2) 0.56(7) 0.16(2) -0.22(3) -0.060(17) 0.15(3)

loop_
_atom_type_symbol
_atom_type_description
_atom_type_scat_dispersion_real
_atom_type_scat_dispersion_imag
_atom_type_scat_source
C C .0033 .0016 'International Tables Vol C Tables 4.2.6.8 and 6.1.1.4'
H H .0000 .0000 'International Tables Vol C Tables 4.2.6.8 and 6.1.1.4'
N N .0061 .0033 'International Tables Vol C Tables 4.2.6.8 and 6.1.1.4'
O O .0106 .0060 'International Tables Vol C Tables 4.2.6.8 and 6.1.1.4'
Nb Nb -2.0727 .6215 'International Tables Vol C Tables 4.2.6.8 and 6.1.1.4'
Re Re -1.0185 7.2310 'International Tables Vol C Tables 4.2.6.8 and 6.1.1.4'

loop_
_geom_angle_atom_site_label_1
_geom_angle_atom_site_label_2
_geom_angle_atom_site_label_3
_geom_angle
O13 Re1 O14 107.9(7)
O13 Re1 O12 110.2(7)
O14 Re1 O12 110.5(8)
O13 Re1 O1 110.1(4)
O14 Re1 O1 108.2(4)
O12 Re1 O1 110.0(4)
O5 Re2 O4 104.3(10)
O5 Re2 O6 113.6(15)
O4 Re2 O6 107.1(10)
O5 Re2 O3 111.8(6)
O4 Re2 O3 111.5(5)
O6 Re2 O3 108.4(6)
O2 Nb1 O10 111.5(3)
O2 Nb1 O11 113.7(3)
O10 Nb1 O11 122.3(3)
O2 Nb1 O7 77.8(2)
O10 Nb1 O7 77.8(2)
O11 Nb1 O7 78.7(3)
O2 Nb1 O1 150.2(3)
O10 Nb1 O1 80.2(3)
O11 Nb1 O1 78.1(3)
O7 Nb1 O1 132.0(3)
O2 Nb1 N3 80.2(3)
O10 Nb1 N3 78.5(3)
O11 Nb1 N3 142.6(3)
O7 Nb1 N3 138.6(3)
O1 Nb1 N3 75.4(3)
O2 Nb1 N4 77.4(3)
O10 Nb1 N4 145.9(3)
O11 Nb1 N4 78.6(3)
O7 Nb1 N4 135.8(3)
O1 Nb1 N4 78.5(3)
N3 Nb1 N4 70.6(3)
O2 Nb1 Nb2 40.94(17)
O10 Nb1 Nb2 94.52(19)
O11 Nb1 Nb2 96.82(19)
O7 Nb1 Nb2 36.82(18)
O1 Nb1 Nb2 168.86(19)
N3 Nb1 Nb2 113.3(2)
N4 Nb1 Nb2 110.5(2)
O7 Nb2 O9 111.6(3)
O7 Nb2 O8 109.3(3)
O9 Nb2 O8 125.8(3)
O7 Nb2 O2 77.7(2)
O9 Nb2 O2 77.9(3)
O8 Nb2 O2 77.8(2)
O7 Nb2 O3 151.6(2)
O9 Nb2 O3 79.9(3)
O8 Nb2 O3 80.6(3)
O2 Nb2 O3 130.7(3)
O7 Nb2 N2 78.9(3)
O9 Nb2 N2 78.3(3)
O8 Nb2 N2 144.2(2)
O2 Nb2 N2 137.3(3)
O3 Nb2 N2 78.4(3)
O7 Nb2 N1 80.0(3)
O9 Nb2 N1 143.0(3)
O8 Nb2 N1 77.6(3)
O2 Nb2 N1 138.8(3)
O3 Nb2 N1 76.3(3)
N2 Nb2 N1 69.4(3)
O7 Nb2 Nb1 41.01(17)
O9 Nb2 Nb1 94.64(19)
O8 Nb2 Nb1 93.70(18)
O2 Nb2 Nb1 36.70(18)
O3 Nb2 Nb1 167.35(18)
N2 Nb2 Nb1 111.9(2)
N1 Nb2 Nb1 113.7(2)
Re1 O1 Nb1 158.7(4)
Nb1 O2 Nb2 102.4(3)
Re2 O3 Nb2 177.5(4)
Nb2 O7 Nb1 102.2(3)
C1 O8 Nb2 135.7(6)
C8 O9 Nb2 139.3(6)
C37 O10 Nb1 136.9(6)
C44 O11 Nb1 141.8(6)
C3 N1 C4 119.5(8)
C3 N1 Nb2 126.4(7)
C4 N1 Nb2 113.8(6)
C6 N2 C5 118.6(8)
C6 N2 Nb2 127.8(7)
C5 N2 Nb2 113.5(7)
C39 N3 C40 119.9(8)
C39 N3 Nb1 125.5(7)
C40 N3 Nb1 114.2(6)
C42 N4 C41 119.2(9)
C42 N4 Nb1 127.4(7)
C41 N4 Nb1 113.3(7)
O8 C1 C28 120.8(8)
O8 C1 C2 119.0(9)
C28 C1 C2 120.2(9)
C25 C2 C1 119.3(9)
C25 C2 C3 118.5(9)
C1 C2 C3 122.1(9)
N1 C3 C2 126.3(9)
C24 C4 C5 121.7(10)
C24 C4 N1 124.6(10)
C5 C4 N1 113.7(9)
C21 C5 C4 119.0(10)
C21 C5 N2 125.6(10)
C4 C5 N2 115.4(9)
N2 C6 C7 126.1(9)
C12 C7 C8 120.1(10)
C12 C7 C6 117.5(10)
C8 C7 C6 122.4(10)
O9 C8 C9 121.0(9)
O9 C8 C7 119.5(9)
C9 C8 C7 119.4(10)
C10 C9 C8 117.2(10)
C10 C9 C17 121.3(10)
C8 C9 C17 121.5(10)
C9 C10 C11 125.4(10)
C12 C11 C10 114.5(11)
C12 C11 C13 124.6(11)
C10 C11 C13 120.8(11)
C11 C12 C7 123.2(11)
C16 C13 C11 106.8(13)
C16 C13 C15 111.3(17)
C11 C13 C15 111.5(12)
C16 C13 C14 106.4(17)
C11 C13 C14 111.0(14)
C15 C13 C14 109.7(16)
C19 C17 C9 110.5(9)
C19 C17 C20 107.1(10)
C9 C17 C20 111.9(10)
C19 C17 C18 109.1(12)
C9 C17 C18 109.2(10)
C20 C17 C18 108.9(10)
C22 C21 C5 119.5(11)
C21 C22 C23 121.4(11)
C22 C23 C24 119.1(10)
C4 C24 C23 119.3(10)
C26 C25 C2 122.2(9)
C25 C26 C27 117.0(9)
C25 C26 C33 121.8(9)
C27 C26 C33 121.2(10)
C28 C27 C26 123.5(10)
C1 C28 C27 117.6(9)
C1 C28 C29 121.9(9)
C27 C28 C29 120.5(9)
C32 C29 C31 108.4(10)
C32 C29 C28 112.4(9)
C31 C29 C28 110.9(9)
C32 C29 C30 108.5(10)
C31 C29 C30 108.3(9)
C28 C29 C30 108.3(9)
C36 C33 C34 113.3(17)
C36 C33 C35 107.7(17)
C34 C33 C35 107.2(17)
C36 C33 C26 107.8(11)
C34 C33 C26 110.3(10)
C35 C33 C26 110.5(10)
O10 C37 C38 120.9(9)
O10 C37 C64 118.4(8)
C38 C37 C64 120.7(9)
C37 C38 C61 119.8(9)
C37 C38 C39 121.1(9)
C61 C38 C39 119.1(8)
N3 C39 C38 128.0(8)
C60 C40 C41 121.3(10)
C60 C40 N3 123.3(10)
C41 C40 N3 115.5(9)
C57 C41 C40 118.2(10)
C57 C41 N4 126.1(10)
C40 C41 N4 115.6(9)
N4 C42 C43 127.9(10)
C44 C43 C48 120.8(11)
C44 C43 C42 121.6(10)
C48 C43 C42 117.6(10)
O11 C44 C43 119.7(10)
O11 C44 C45 120.4(10)
C43 C44 C45 119.8(10)
C46 C45 C44 117.1(10)
C46 C45 C53 121.8(10)
C44 C45 C53 121.0(10)
C45 C46 C47 124.4(11)
C48 C47 C46 116.1(11)
C48 C47 C49 120.9(11)
C46 C47 C49 122.9(11)
C47 C48 C43 121.4(11)
C51 C49 C50 112(2)
C51 C49 C52 104(2)
C50 C49 C52 104(2)
C51 C49 C47 112.7(14)
C50 C49 C47 112.4(12)
C52 C49 C47 110.3(14)
C56 C53 C45 113.5(10)
C56 C53 C55 107.6(10)
C45 C53 C55 108.6(9)
C56 C53 C54 107.5(9)
C45 C53 C54 109.8(10)
C55 C53 C54 109.7(11)
C58 C57 C41 120.8(12)
C57 C58 C59 121.2(12)
C58 C59 C60 118.8(11)
C40 C60 C59 119.6(12)
C62 C61 C38 122.2(9)
C61 C62 C63 117.2(9)
C61 C62 C69 121.8(9)
C63 C62 C69 121.0(10)
C62 C63 C64 124.7(10)
C63 C64 C37 115.2(9)
C63 C64 C65 122.1(9)
C37 C64 C65 122.7(8)
C67 C65 C64 112.0(10)
C67 C65 C68 109.3(10)
C64 C65 C68 108.8(10)
C67 C65 C66 108.6(10)
C64 C65 C66 112.1(8)
C68 C65 C66 105.8(10)
C72 C69 C70 110.6(14)
C72 C69 C62 113.6(10)
C70 C69 C62 111.4(10)
C72 C69 C71 108.4(13)
C70 C69 C71 105.1(15)
C62 C69 C71 107.4(11)
N5 C73 C74 178.7(16)
N6 C75 C76 177(3)
N7 C77 C78 174(3)
C79 C80 N8 95(3)

loop_
_geom_bond_atom_site_label_1
_geom_bond_atom_site_label_2
_geom_bond_distance
Re1 O13 1.665(10)
Re1 O14 1.701(13)
Re1 O12 1.706(10)
Re1 O1 1.771(7)
Re2 O5 1.595(15)
Re2 O4 1.638(14)
Re2 O6 1.669(14)
Re2 O3 1.760(6)
Nb1 O2 1.853(6)
Nb1 O10 1.963(7)
Nb1 O11 1.969(7)
Nb1 O7 2.033(6)
Nb1 O1 2.151(7)
Nb1 N3 2.268(7)
Nb1 N4 2.281(8)
Nb1 Nb2 3.0288(12)
Nb2 O7 1.857(6)
Nb2 O9 1.967(6)
Nb2 O8 1.971(7)
Nb2 O2 2.032(5)
Nb2 O3 2.121(6)
Nb2 N2 2.273(8)
Nb2 N1 2.275(7)
O8 C1 1.354(11)
O9 C8 1.336(12)
O10 C37 1.342(11)
O11 C44 1.333(12)
N1 C3 1.297(13)
N1 C4 1.433(13)
N2 C6 1.298(13)
N2 C5 1.434(13)
N3 C39 1.293(13)
N3 C40 1.421(13)
N4 C42 1.266(14)
N4 C41 1.445(13)
C1 C28 1.397(14)
C1 C2 1.413(13)
C2 C25 1.406(13)
C2 C3 1.418(15)
C4 C24 1.361(15)
C4 C5 1.400(14)
C5 C21 1.391(15)
C6 C7 1.433(15)
C7 C12 1.398(14)
C7 C8 1.408(14)
C8 C9 1.407(14)
C9 C10 1.400(15)
C9 C17 1.539(15)
C10 C11 1.413(16)
C11 C12 1.384(16)
C11 C13 1.504(18)
C13 C16 1.50(3)
C13 C15 1.51(2)
C13 C14 1.53(2)
C17 C19 1.529(17)
C17 C20 1.551(16)
C17 C18 1.554(18)
C21 C22 1.380(15)
C22 C23 1.386(16)
C23 C24 1.408(16)
C25 C26 1.364(16)
C26 C27 1.413(14)
C26 C33 1.548(14)
C27 C28 1.398(13)
C28 C29 1.544(13)
C29 C32 1.536(16)
C29 C31 1.543(16)
C29 C30 1.547(16)
C33 C36 1.45(2)
C33 C34 1.480(19)
C33 C35 1.49(2)
C37 C38 1.387(13)
C37 C64 1.433(14)
C38 C61 1.411(13)
C38 C39 1.423(15)
C40 C60 1.374(15)
C40 C41 1.391(15)
C41 C57 1.376(15)
C42 C43 1.454(16)
C43 C44 1.384(15)
C43 C48 1.411(16)
C44 C45 1.410(15)
C45 C46 1.391(15)
C45 C53 1.538(16)
C46 C47 1.417(16)
C47 C48 1.370(16)
C47 C49 1.517(17)
C49 C51 1.45(3)
C49 C50 1.47(2)
C49 C52 1.49(3)
C53 C56 1.532(15)
C53 C55 1.544(16)
C53 C54 1.550(16)
C57 C58 1.370(16)
C58 C59 1.373(18)
C59 C60 1.396(17)
C61 C62 1.347(15)
C62 C63 1.401(14)
C62 C69 1.526(14)
C63 C64 1.408(13)
C64 C65 1.513(13)
C65 C67 1.505(18)
C65 C68 1.524(17)
C65 C66 1.546(16)
C69 C72 1.500(17)
C69 C70 1.51(2)
C69 C71 1.53(2)
N5 C73 1.115(17)
C73 C74 1.44(2)
N6 C75 1.09(3)
C75 C76 1.43(3)
N7 C77 1.06(2)
C77 C78 1.39(3)
N8 C80 1.68(4)
C79 C80 1.41(4)

loop_
_geom_torsion_atom_site_label_1
_geom_torsion_atom_site_label_2
_geom_torsion_atom_site_label_3
_geom_torsion_atom_site_label_4
_geom_torsion
O2 Nb1 Nb2 O7 179.3(4)
O10 Nb1 Nb2 O7 -62.6(4)
O11 Nb1 Nb2 O7 60.7(4)
O1 Nb1 Nb2 O7 -1.5(11)
N3 Nb1 Nb2 O7 -142.0(4)
N4 Nb1 Nb2 O7 141.1(4)
O2 Nb1 Nb2 O9 -62.6(4)
O10 Nb1 Nb2 O9 55.5(3)
O11 Nb1 Nb2 O9 178.8(3)
O7 Nb1 Nb2 O9 118.1(4)
O1 Nb1 Nb2 O9 116.6(11)
N3 Nb1 Nb2 O9 -23.9(3)
N4 Nb1 Nb2 O9 -100.8(3)
O2 Nb1 Nb2 O8 63.8(4)
O10 Nb1 Nb2 O8 -178.1(3)
O11 Nb1 Nb2 O8 -54.8(3)
O7 Nb1 Nb2 O8 -115.5(4)
O1 Nb1 Nb2 O8 -117.0(11)
N3 Nb1 Nb2 O8 102.5(3)
N4 Nb1 Nb2 O8 25.6(3)
O10 Nb1 Nb2 O2 118.1(4)
O11 Nb1 Nb2 O2 -118.6(4)
O7 Nb1 Nb2 O2 -179.3(4)
O1 Nb1 Nb2 O2 179.0(12)
N3 Nb1 Nb2 O2 38.7(4)
N4 Nb1 Nb2 O2 -38.3(4)
O2 Nb1 Nb2 O3 1.2(10)
O10 Nb1 Nb2 O3 119.2(9)
O11 Nb1 Nb2 O3 -117.4(9)
O7 Nb1 Nb2 O3 -178.2(10)
O1 Nb1 Nb2 O3 -179.6(14)
N3 Nb1 Nb2 O3 39.9(10)
N4 Nb1 Nb2 O3 -37.1(10)
O2 Nb1 Nb2 N2 -141.8(4)
O10 Nb1 Nb2 N2 -23.8(3)
O11 Nb1 Nb2 N2 99.6(3)
O7 Nb1 Nb2 N2 38.8(4)
O1 Nb1 Nb2 N2 37.4(11)
N3 Nb1 Nb2 N2 -103.1(3)
N4 Nb1 Nb2 N2 179.9(3)
O2 Nb1 Nb2 N1 141.9(4)
O10 Nb1 Nb2 N1 -100.1(3)
O11 Nb1 Nb2 N1 23.3(3)
O7 Nb1 Nb2 N1 -37.5(4)
O1 Nb1 Nb2 N1 -38.9(11)
N3 Nb1 Nb2 N1 -179.4(3)
N4 Nb1 Nb2 N1 103.6(3)
O13 Re1 O1 Nb1 -151.6(12)
O14 Re1 O1 Nb1 -33.9(14)
O12 Re1 O1 Nb1 86.9(13)
O2 Nb1 O1 Re1 -11.8(16)
O10 Nb1 O1 Re1 -128.4(12)
O11 Nb1 O1 Re1 105.4(12)
O7 Nb1 O1 Re1 168.1(10)
N3 Nb1 O1 Re1 -47.9(12)
N4 Nb1 O1 Re1 24.8(12)
Nb2 Nb1 O1 Re1 169.2(3)
O10 Nb1 O2 Nb2 -71.0(3)
O11 Nb1 O2 Nb2 72.1(3)
O7 Nb1 O2 Nb2 0.4(3)
O1 Nb1 O2 Nb2 -179.7(4)
N3 Nb1 O2 Nb2 -144.4(3)
N4 Nb1 O2 Nb2 143.5(3)
O7 Nb2 O2 Nb1 -0.4(3)
O9 Nb2 O2 Nb1 115.2(3)
O8 Nb2 O2 Nb1 -113.6(3)
O3 Nb2 O2 Nb1 -179.7(3)
N2 Nb2 O2 Nb1 57.8(5)
N1 Nb2 O2 Nb1 -59.2(5)
O5 Re2 O3 Nb2 -147(10)
O4 Re2 O3 Nb2 96(10)
O6 Re2 O3 Nb2 -22(11)
O7 Nb2 O3 Re2 -5(11)
O9 Nb2 O3 Re2 -123(10)
O8 Nb2 O3 Re2 108(10)
O2 Nb2 O3 Re2 173(100)
N2 Nb2 O3 Re2 -43(10)
N1 Nb2 O3 Re2 29(10)
Nb1 Nb2 O3 Re2 172(10)
O9 Nb2 O7 Nb1 -71.1(3)
O8 Nb2 O7 Nb1 72.6(3)
O2 Nb2 O7 Nb1 0.4(3)
O3 Nb2 O7 Nb1 179.2(5)
N2 Nb2 O7 Nb1 -143.6(3)
N1 Nb2 O7 Nb1 145.6(3)
O2 Nb1 O7 Nb2 -0.4(3)
O10 Nb1 O7 Nb2 115.1(3)
O11 Nb1 O7 Nb2 -118.0(3)
O1 Nb1 O7 Nb2 179.6(3)
N3 Nb1 O7 Nb2 58.9(5)
N4 Nb1 O7 Nb2 -57.6(5)
O7 Nb2 O8 C1 116.7(9)
O9 Nb2 O8 C1 -106.0(9)
O2 Nb2 O8 C1 -171.1(10)
O3 Nb2 O8 C1 -35.8(9)
N2 Nb2 O8 C1 18.9(12)
N1 Nb2 O8 C1 42.1(9)
Nb1 Nb2 O8 C1 155.6(9)
O7 Nb2 O9 C8 -104.5(10)
O8 Nb2 O9 C8 119.0(9)
O2 Nb2 O9 C8 -175.9(10)
O3 Nb2 O9 C8 48.5(9)
N2 Nb2 O9 C8 -31.6(9)
N1 Nb2 O9 C8 -2.0(12)
Nb1 Nb2 O9 C8 -143.0(9)
O2 Nb1 O10 C37 -110.5(9)
O11 Nb1 O10 C37 110.1(9)
O7 Nb1 O10 C37 178.1(10)
O1 Nb1 O10 C37 41.0(9)
N3 Nb1 O10 C37 -36.0(9)
N4 Nb1 O10 C37 -11.0(12)
Nb2 Nb1 O10 C37 -148.9(9)
O2 Nb1 O11 C44 88.9(11)
O10 Nb1 O11 C44 -132.4(10)
O7 Nb1 O11 C44 160.0(11)
O1 Nb1 O11 C44 -62.2(11)
N3 Nb1 O11 C44 -16.5(13)
N4 Nb1 O11 C44 18.2(11)
Nb2 Nb1 O11 C44 127.8(11)
O7 Nb2 N1 C3 -135.6(9)
O9 Nb2 N1 C3 111.5(9)
O8 Nb2 N1 C3 -23.1(9)
O2 Nb2 N1 C3 -77.6(10)
O3 Nb2 N1 C3 60.1(9)
N2 Nb2 N1 C3 142.6(9)
Nb1 Nb2 N1 C3 -111.7(9)
O7 Nb2 N1 C4 49.9(7)
O9 Nb2 N1 C4 -63.0(9)
O8 Nb2 N1 C4 162.4(7)
O2 Nb2 N1 C4 107.9(7)
O3 Nb2 N1 C4 -114.4(7)
N2 Nb2 N1 C4 -31.9(6)
Nb1 Nb2 N1 C4 73.8(7)
O7 Nb2 N2 C6 128.2(8)
O9 Nb2 N2 C6 13.1(8)
O8 Nb2 N2 C6 -124.1(8)
O2 Nb2 N2 C6 70.4(9)
O3 Nb2 N2 C6 -68.9(8)
N1 Nb2 N2 C6 -148.4(9)
Nb1 Nb2 N2 C6 103.4(8)
O7 Nb2 N2 C5 -53.0(6)
O9 Nb2 N2 C5 -168.1(6)
O8 Nb2 N2 C5 54.7(8)
O2 Nb2 N2 C5 -110.8(6)
O3 Nb2 N2 C5 109.9(6)
N1 Nb2 N2 C5 30.4(6)
Nb1 Nb2 N2 C5 -77.8(6)
O2 Nb1 N3 C39 135.0(9)
O10 Nb1 N3 C39 20.5(8)
O11 Nb1 N3 C39 -108.6(9)
O7 Nb1 N3 C39 76.5(10)
O1 Nb1 N3 C39 -62.2(8)
N4 Nb1 N3 C39 -145.0(9)
Nb2 Nb1 N3 C39 110.5(8)
O2 Nb1 N3 C40 -52.0(7)
O10 Nb1 N3 C40 -166.5(7)
O11 Nb1 N3 C40 64.4(9)
O7 Nb1 N3 C40 -110.5(7)
O1 Nb1 N3 C40 110.7(7)
N4 Nb1 N3 C40 28.0(7)
Nb2 Nb1 N3 C40 -76.6(7)
O2 Nb1 N4 C42 -119.1(9)
O10 Nb1 N4 C42 131.0(8)
O11 Nb1 N4 C42 -1.4(9)
O7 Nb1 N4 C42 -61.9(10)
O1 Nb1 N4 C42 78.6(9)
N3 Nb1 N4 C42 157.0(9)
Nb2 Nb1 N4 C42 -94.6(9)
O2 Nb1 N4 C41 57.3(6)
O10 Nb1 N4 C41 -52.6(9)
O11 Nb1 N4 C41 174.9(7)
O7 Nb1 N4 C41 114.5(6)
O1 Nb1 N4 C41 -105.1(6)
N3 Nb1 N4 C41 -26.6(6)
Nb2 Nb1 N4 C41 81.8(6)
Nb2 O8 C1 C28 144.0(9)
Nb2 O8 C1 C2 -38.5(15)
O8 C1 C2 C25 -177.6(10)
C28 C1 C2 C25 0.0(17)
O8 C1 C2 C3 -0.8(16)
C28 C1 C2 C3 176.8(11)
C4 N1 C3 C2 179.2(10)
Nb2 N1 C3 C2 4.9(16)
C25 C2 C3 N1 -169.8(11)
C1 C2 C3 N1 13.4(18)
C3 N1 C4 C24 35.5(15)
Nb2 N1 C4 C24 -149.6(8)
C3 N1 C4 C5 -145.3(9)
Nb2 N1 C4 C5 29.6(10)
C24 C4 C5 C21 -2.3(14)
N1 C4 C5 C21 178.4(8)
C24 C4 C5 N2 177.0(9)
N1 C4 C5 N2 -2.2(11)
C6 N2 C5 C21 -27.8(13)
Nb2 N2 C5 C21 153.2(8)
C6 N2 C5 C4 152.9(9)
Nb2 N2 C5 C4 -26.0(9)
C5 N2 C6 C7 -179.5(9)
Nb2 N2 C6 C7 -0.7(15)
N2 C6 C7 C12 174.0(10)
N2 C6 C7 C8 -7.3(16)
Nb2 O9 C8 C9 -149.7(8)
Nb2 O9 C8 C7 33.2(14)
C12 C7 C8 O9 173.5(9)
C6 C7 C8 O9 -5.2(14)
C12 C7 C8 C9 -3.7(15)
C6 C7 C8 C9 177.7(9)
O9 C8 C9 C10 -175.1(9)
C7 C8 C9 C10 2.1(14)
O9 C8 C9 C17 5.6(15)
C7 C8 C9 C17 -177.3(9)
C8 C9 C10 C11 0.9(17)
C17 C9 C10 C11 -179.7(11)
C9 C10 C11 C12 -2.2(17)
C9 C10 C11 C13 175.0(12)
C10 C11 C12 C7 0.5(17)
C13 C11 C12 C7 -176.6(13)
C8 C7 C12 C11 2.4(17)
C6 C7 C12 C11 -178.9(11)
C12 C11 C13 C16 -117.1(17)
C10 C11 C13 C16 66.0(19)
C12 C11 C13 C15 5(2)
C10 C11 C13 C15 -172.2(15)
C12 C11 C13 C14 127.3(15)
C10 C11 C13 C14 -49.6(19)
C10 C9 C17 C19 -122.0(12)
C8 C9 C17 C19 57.3(14)
C10 C9 C17 C20 -2.8(15)
C8 C9 C17 C20 176.6(10)
C10 C9 C17 C18 117.9(12)
C8 C9 C17 C18 -62.7(14)
C4 C5 C21 C22 2.7(14)
N2 C5 C21 C22 -176.6(9)
C5 C21 C22 C23 -1.8(16)
C21 C22 C23 C24 0.5(17)
C5 C4 C24 C23 1.0(16)
N1 C4 C24 C23 -179.9(9)
C22 C23 C24 C4 0.0(16)
C1 C2 C25 C26 -2.7(18)
C3 C2 C25 C26 -179.7(11)
C2 C25 C26 C27 2.5(18)
C2 C25 C26 C33 -175.5(11)
C25 C26 C27 C28 0.3(18)
C33 C26 C27 C28 178.3(11)
O8 C1 C28 C27 -179.8(10)
C2 C1 C28 C27 2.6(17)
O8 C1 C28 C29 1.0(17)
C2 C1 C28 C29 -176.5(10)
C26 C27 C28 C1 -2.9(18)
C26 C27 C28 C29 176.3(11)
C1 C28 C29 C32 -178.6(11)
C27 C28 C29 C32 2.2(16)
C1 C28 C29 C31 -57.1(14)
C27 C28 C29 C31 123.7(12)
C1 C28 C29 C30 61.6(14)
C27 C28 C29 C30 -117.6(12)
C25 C26 C33 C36 101.5(18)
C27 C26 C33 C36 -76.4(18)
C25 C26 C33 C34 -23(2)
C27 C26 C33 C34 159.3(17)
C25 C26 C33 C35 -141.1(17)
C27 C26 C33 C35 41.0(19)
Nb1 O10 C37 C38 33.2(15)
Nb1 O10 C37 C64 -147.6(8)
O10 C37 C38 C61 176.8(10)
C64 C37 C38 C61 -2.3(16)
O10 C37 C38 C39 -0.8(16)
C64 C37 C38 C39 -180.0(10)
C40 N3 C39 C38 -179.1(10)
Nb1 N3 C39 C38 -6.5(16)
C37 C38 C39 N3 -8.8(18)
C61 C38 C39 N3 173.5(11)
C39 N3 C40 C60 -32.6(15)
Nb1 N3 C40 C60 154.0(8)
C39 N3 C40 C41 147.3(10)
Nb1 N3 C40 C41 -26.1(11)
C60 C40 C41 C57 -1.4(15)
N3 C40 C41 C57 178.7(9)
C60 C40 C41 N4 -178.3(9)
N3 C40 C41 N4 1.8(13)
C42 N4 C41 C57 23.1(15)
Nb1 N4 C41 C57 -153.6(9)
C42 N4 C41 C40 -160.3(9)
Nb1 N4 C41 C40 23.0(10)
C41 N4 C42 C43 179.1(10)
Nb1 N4 C42 C43 -4.7(16)
N4 C42 C43 C44 0.6(17)
N4 C42 C43 C48 -176.3(11)
Nb1 O11 C44 C43 -26.1(16)
Nb1 O11 C44 C45 157.6(8)
C48 C43 C44 O11 -171.1(9)
C42 C43 C44 O11 12.1(15)
C48 C43 C44 C45 5.3(16)
C42 C43 C44 C45 -171.6(10)
O11 C44 C45 C46 170.7(9)
C43 C44 C45 C46 -5.7(15)
O11 C44 C45 C53 -11.7(15)
C43 C44 C45 C53 171.9(9)
C44 C45 C46 C47 0.8(16)
C53 C45 C46 C47 -176.8(10)
C45 C46 C47 C48 4.5(16)
C45 C46 C47 C49 -176.1(11)
C46 C47 C48 C43 -5.0(16)
C49 C47 C48 C43 175.6(11)
C44 C43 C48 C47 0.3(17)
C42 C43 C48 C47 177.3(10)
C48 C47 C49 C51 -169(2)
C46 C47 C49 C51 12(3)
C48 C47 C49 C50 63(2)
C46 C47 C49 C50 -116(2)
C48 C47 C49 C52 -53(2)
C46 C47 C49 C52 127.9(19)
C46 C45 C53 C56 0.9(15)
C44 C45 C53 C56 -176.6(10)
C46 C45 C53 C55 120.5(11)
C44 C45 C53 C55 -57.0(13)
C46 C45 C53 C54 -119.5(11)
C44 C45 C53 C54 63.0(13)
C40 C41 C57 C58 3.1(16)
N4 C41 C57 C58 179.6(10)
C41 C57 C58 C59 -2.9(18)
C57 C58 C59 C60 1.0(19)
C41 C40 C60 C59 -0.5(16)
N3 C40 C60 C59 179.4(10)
C58 C59 C60 C40 0.7(18)
C37 C38 C61 C62 4.4(17)
C39 C38 C61 C62 -178.0(11)
C38 C61 C62 C63 -4.3(17)
C38 C61 C62 C69 176.6(11)
C61 C62 C63 C64 2.5(18)
C69 C62 C63 C64 -178.4(12)
C62 C63 C64 C37 -0.7(17)
C62 C63 C64 C65 -178.7(12)
O10 C37 C64 C63 -178.6(10)
C38 C37 C64 C63 0.6(16)
O10 C37 C64 C65 -0.6(16)
C38 C37 C64 C65 178.6(11)
C63 C64 C65 C67 -127.6(12)
C37 C64 C65 C67 54.6(15)
C63 C64 C65 C68 111.5(13)
C37 C64 C65 C68 -66.3(15)
C63 C64 C65 C66 -5.2(17)
C37 C64 C65 C66 177.0(11)
C61 C62 C69 C72 17.6(19)
C63 C62 C69 C72 -161.4(14)
C61 C62 C69 C70 143.3(15)
C63 C62 C69 C70 -35.8(19)
C61 C62 C69 C71 -102.2(15)
C63 C62 C69 C71 78.7(16)
